data_4326758
loop_
_publ_author_name
'Yuan-Zhu Zhang'
'Uma P. Mallik'
'Nigam P. Rath'
'Rodolphe Cl\'erac'
'Stephen M. Holmes'

_publ_section_title
;
 Pyrazolylborates and Their Importance in Tuning Single-Molecule Magnet
 Properties of {FeIII2NiII} Complexes
;
_journal_name_full 'Inorganic Chemistry'
_journal_page_first 10537
_journal_page_last 10539
_journal_paper_doi 10.1021/ic2017825
_journal_volume 50
_journal_year 2011
_chemical_formula_sum 'C49 H68 B Fe N10 O3'
_chemical_formula_weight 911.79
_chemical_name_common Mono-Fe
_chemical_name_systematic
; 
 ? 
;
_space_group_IT_number 15
_symmetry_cell_setting monoclinic
_symmetry_space_group_name_Hall '-C 2yc'
_symmetry_space_group_name_H-M 'C 1 2/c 1'
_atom_sites_solution_hydrogens geom
_atom_sites_solution_primary direct
_atom_sites_solution_secondary difmap
_audit_creation_method SHELXL-97
_cell_angle_alpha 90.00
_cell_angle_beta 93.151(5)
_cell_angle_gamma 90.00
_cell_formula_units_Z 8
_cell_length_a 20.6251(16)
_cell_length_b 11.8157(7)
_cell_length_c 39.039(2)
_cell_measurement_reflns_used 9748
_cell_measurement_temperature 100(2)
_cell_measurement_theta_max 26.36
_cell_measurement_theta_min 2.22
_cell_volume 9499.4(10)
_computing_cell_refinement 'Bruker SAINT'
_computing_data_collection 'Bruker APEX2'
_computing_data_reduction 'Bruker SAINT'
_computing_molecular_graphics 'Bruker SHELXTL'
_computing_publication_material 'Bruker SHELXTL'
_computing_structure_refinement 'SHELXL-97 (Sheldrick, 2008)'
_computing_structure_solution 'SHELXS-97 (Sheldrick, 2008)'
_diffrn_ambient_temperature 100(2)
_diffrn_measured_fraction_theta_full 1.000
_diffrn_measured_fraction_theta_max 0.982
_diffrn_measurement_device_type 'Bruker APEX-II CCD'
_diffrn_measurement_method '/f and /w scans'
_diffrn_radiation_monochromator graphite
_diffrn_radiation_source 'fine-focus sealed tube'
_diffrn_radiation_type MoK\a
_diffrn_radiation_wavelength 0.71073
_diffrn_reflns_av_R_equivalents 0.0404
_diffrn_reflns_av_sigmaI/netI 0.0242
_diffrn_reflns_limit_h_max 25
_diffrn_reflns_limit_h_min -25
_diffrn_reflns_limit_k_max 14
_diffrn_reflns_limit_k_min -14
_diffrn_reflns_limit_l_max 49
_diffrn_reflns_limit_l_min -48
_diffrn_reflns_number 96431
_diffrn_reflns_theta_full 25.00
_diffrn_reflns_theta_max 26.74
_diffrn_reflns_theta_min 1.98
_diffrn_standards_number 0
_exptl_absorpt_coefficient_mu 0.370
_exptl_absorpt_correction_T_max 0.9435
_exptl_absorpt_correction_T_min 0.8479
_exptl_absorpt_correction_type multi-scan
_exptl_absorpt_process_details 'sadabs v2008/1'
_exptl_crystal_colour red
_exptl_crystal_density_diffrn 1.275
_exptl_crystal_density_meas 0
_exptl_crystal_description rhombic
_exptl_crystal_F_000 3896
_exptl_crystal_size_max 0.46
_exptl_crystal_size_mid 0.24
_exptl_crystal_size_min 0.16
_refine_diff_density_max 0.905
_refine_diff_density_min -0.652
_refine_diff_density_rms 0.080
_refine_ls_extinction_method none
_refine_ls_goodness_of_fit_ref 1.050
_refine_ls_hydrogen_treatment constr
_refine_ls_matrix_type full
_refine_ls_number_parameters 670
_refine_ls_number_reflns 9882
_refine_ls_number_restraints 34
_refine_ls_restrained_S_all 1.067
_refine_ls_R_factor_all 0.0769
_refine_ls_R_factor_gt 0.0647
_refine_ls_shift/su_max 0.015
_refine_ls_shift/su_mean 0.000
_refine_ls_structure_factor_coef Fsqd
_refine_ls_weighting_details 'calc w=1/[\s^2^(Fo^2^)+(0.0886P)^2^+37.5030P] where P=(Fo^2^+2Fc^2^)/3'
_refine_ls_weighting_scheme calc
_refine_ls_wR_factor_gt 0.1714
_refine_ls_wR_factor_ref 0.1827
_reflns_number_gt 8289
_reflns_number_total 9882
_reflns_threshold_expression >2sigma(I)
_cod_data_source_file ic2017825_si_002_1.cif
_cod_data_source_block h15409
_cod_original_cell_volume 9499.3(11)
_cod_database_code 4326758

loop_
_symmetry_equiv_pos_as_xyz
'x, y, z'
'-x, y, -z+1/2'
'x+1/2, y+1/2, z'
'-x+1/2, y+1/2, -z+1/2'
'-x, -y, -z'
'x, -y, z-1/2'
'-x+1/2, -y+1/2, -z'
'x+1/2, -y+1/2, z-1/2'

loop_
_atom_site_label
_atom_site_type_symbol
_atom_site_fract_x
_atom_site_fract_y
_atom_site_fract_z
_atom_site_U_iso_or_equiv
_atom_site_adp_type
_atom_site_occupancy
_atom_site_symmetry_multiplicity
_atom_site_calc_flag
_atom_site_refinement_flags
_atom_site_disorder_assembly
_atom_site_disorder_group
Fe1 Fe 0.156319(18) 0.89202(3) 0.146532(10) 0.02049(13) Uani 1 1 d . . .
B1 B 0.14799(14) 0.8973(2) 0.06796(8) 0.0193(6) Uani 1 1 d . . .
H1 H 0.1464 0.9003 0.0402 0.023 Uiso 1 1 d R . .
N7 N 0.09358(11) 0.98342(19) 0.11707(6) 0.0198(5) Uani 1 1 d . . .
N8 N 0.10288(10) 0.98603(19) 0.08269(6) 0.0186(4) Uani 1 1 d . . .
N9 N 0.22766(11) 0.93824(19) 0.11687(6) 0.0203(5) Uani 1 1 d . . .
N4 N 0.21732(11) 0.92173(19) 0.08234(6) 0.0201(5) Uani 1 1 d . . .
N5 N 0.13815(11) 0.75898(19) 0.11572(6) 0.0203(5) Uani 1 1 d . . .
N6 N 0.12812(10) 0.78105(19) 0.08135(6) 0.0195(5) Uani 1 1 d . . .
N1 N 0.17853(16) 1.1021(3) 0.19185(9) 0.0495(8) Uani 1 1 d . . .
N2 N 0.05065(16) 0.8117(3) 0.19333(8) 0.0484(8) Uani 1 1 d . . .
N3 N 0.25484(16) 0.7619(3) 0.19318(9) 0.0492(8) Uani 1 1 d . . .
C37 C 0.04840(13) 1.0626(2) 0.12286(8) 0.0223(6) Uani 1 1 d . . .
C38 C 0.02953(13) 1.1165(2) 0.09220(8) 0.0238(6) Uani 1 1 d . . .
C39 C 0.06511(13) 1.0666(2) 0.06741(7) 0.0215(6) Uani 1 1 d . . .
C4 C 0.02335(16) 1.0860(3) 0.15721(9) 0.0331(7) Uani 1 1 d . . .
H4A H 0.0450 1.0359 0.1743 0.050 Uiso 1 1 calc R . .
H4B H -0.0236 1.0723 0.1565 0.050 Uiso 1 1 calc R . .
H4C H 0.0321 1.1650 0.1635 0.050 Uiso 1 1 calc R . .
C5 C -0.01792(14) 1.2132(2) 0.08819(9) 0.0293(7) Uani 1 1 d . . .
H5A H -0.0082 1.2569 0.0674 0.035 Uiso 1 1 calc R . .
H5B H -0.0114 1.2643 0.1082 0.035 Uiso 1 1 calc R . .
C6 C -0.08832(13) 1.1769(2) 0.08521(8) 0.0255(6) Uani 1 1 d . . .
C7 C -0.12971(15) 1.2001(3) 0.11100(9) 0.0330(7) Uani 1 1 d . . .
H7A H -0.1137 1.2390 0.1310 0.040 Uiso 1 1 calc R . .
C8 C -0.19413(17) 1.1673(3) 0.10795(13) 0.0505(11) Uani 1 1 d . . .
H8A H -0.2223 1.1850 0.1256 0.061 Uiso 1 1 calc R . .
C9 C -0.21743(18) 1.1092(4) 0.07949(16) 0.0668(15) Uani 1 1 d . . .
H9A H -0.2617 1.0866 0.0774 0.080 Uiso 1 1 calc R . .
C10 C -0.1770(2) 1.0841(4) 0.05425(14) 0.0660(14) Uani 1 1 d . . .
H10A H -0.1931 1.0427 0.0347 0.079 Uiso 1 1 calc R . .
C11 C -0.11264(18) 1.1183(3) 0.05665(10) 0.0441(9) Uani 1 1 d . . .
H11A H -0.0851 1.1014 0.0386 0.053 Uiso 1 1 calc R . .
C12 C 0.06757(15) 1.0926(3) 0.03002(8) 0.0314(7) Uani 1 1 d . . .
H12A H 0.0980 1.0408 0.0196 0.047 Uiso 1 1 calc R . .
H12B H 0.0821 1.1708 0.0271 0.047 Uiso 1 1 calc R . .
H12C H 0.0242 1.0832 0.0188 0.047 Uiso 1 1 calc R . .
C13 C 0.27338(13) 0.9363(2) 0.06664(8) 0.0238(6) Uani 1 1 d . . .
C14 C 0.32118(13) 0.9639(2) 0.09136(8) 0.0248(6) Uani 1 1 d . . .
C15 C 0.29078(13) 0.9651(2) 0.12234(8) 0.0235(6) Uani 1 1 d . . .
C16 C 0.27748(16) 0.9217(3) 0.02889(9) 0.0368(8) Uani 1 1 d . . .
H16A H 0.2345 0.9021 0.0186 0.055 Uiso 1 1 calc R . .
H16B H 0.3082 0.8609 0.0244 0.055 Uiso 1 1 calc R . .
H16C H 0.2924 0.9924 0.0188 0.055 Uiso 1 1 calc R . .
C17 C 0.39238(14) 0.9843(3) 0.08672(9) 0.0316(7) Uani 1 1 d . . .
H17A H 0.4046 0.9460 0.0655 0.038 Uiso 1 1 calc R . .
H17B H 0.4179 0.9494 0.1062 0.038 Uiso 1 1 calc R . .
C18 C 0.41060(13) 1.1078(2) 0.08461(9) 0.0274(6) Uani 1 1 d . . .
C19 C 0.39111(16) 1.1729(3) 0.05656(9) 0.0365(7) Uani 1 1 d . . .
H19A H 0.3661 1.1396 0.0381 0.044 Uiso 1 1 calc R . .
C20 C 0.40770(19) 1.2863(3) 0.05511(11) 0.0469(9) Uani 1 1 d . . .
H20A H 0.3936 1.3304 0.0358 0.056 Uiso 1 1 calc R . .
C21 C 0.44445(17) 1.3355(3) 0.08150(12) 0.0486(10) Uani 1 1 d . . .
H21A H 0.4558 1.4133 0.0804 0.058 Uiso 1 1 calc R . .
C22 C 0.46457(16) 1.2723(3) 0.10926(11) 0.0435(9) Uani 1 1 d . . .
H22A H 0.4904 1.3058 0.1274 0.052 Uiso 1 1 calc R . .
C23 C 0.44736(14) 1.1586(3) 0.11102(9) 0.0324(7) Uani 1 1 d . . .
H23A H 0.4610 1.1154 0.1306 0.039 Uiso 1 1 calc R . .
C24 C 0.32225(15) 0.9910(3) 0.15659(9) 0.0337(7) Uani 1 1 d . . .
H24A H 0.2901 0.9852 0.1741 0.051 Uiso 1 1 calc R . .
H24B H 0.3400 1.0679 0.1565 0.051 Uiso 1 1 calc R . .
H24C H 0.3574 0.9368 0.1618 0.051 Uiso 1 1 calc R . .
C25 C 0.12141(13) 0.6497(2) 0.12015(8) 0.0234(6) Uani 1 1 d . . .
C26 C 0.09924(13) 0.6033(2) 0.08887(8) 0.0249(6) Uani 1 1 d . . .
C27 C 0.10372(12) 0.6887(2) 0.06498(8) 0.0223(6) Uani 1 1 d . . .
C28 C 0.12601(16) 0.5911(3) 0.15390(9) 0.0336(7) Uani 1 1 d . . .
H28A H 0.1434 0.6435 0.1716 0.050 Uiso 1 1 calc R . .
H28B H 0.1550 0.5256 0.1527 0.050 Uiso 1 1 calc R . .
H28C H 0.0827 0.5656 0.1597 0.050 Uiso 1 1 calc R . .
C29 C 0.07354(14) 0.4851(2) 0.08333(9) 0.0294(7) Uani 1 1 d . . .
H29A H 0.0440 0.4845 0.0625 0.035 Uiso 1 1 calc R . .
H29B H 0.0476 0.4642 0.1030 0.035 Uiso 1 1 calc R . .
C30 C 0.12576(14) 0.3962(2) 0.07945(9) 0.0287(7) Uani 1 1 d . . .
C31 C 0.13982(15) 0.3178(3) 0.10514(10) 0.0355(7) Uani 1 1 d . . .
H31A H 0.1167 0.3196 0.1255 0.043 Uiso 1 1 calc R . .
C32 C 0.18758(18) 0.2363(3) 0.10130(13) 0.0502(10) Uani 1 1 d . . .
H32A H 0.1966 0.1821 0.1189 0.060 Uiso 1 1 calc R . .
C33 C 0.22155(19) 0.2340(3) 0.07220(14) 0.0583(13) Uani 1 1 d . . .
H33A H 0.2542 0.1784 0.0697 0.070 Uiso 1 1 calc R . .
C34 C 0.2086(2) 0.3118(3) 0.04671(14) 0.0594(13) Uani 1 1 d . . .
H34A H 0.2328 0.3107 0.0267 0.071 Uiso 1 1 calc R . .
C35 C 0.16015(18) 0.3925(3) 0.04999(11) 0.0429(9) Uani 1 1 d . . .
H35A H 0.1507 0.4451 0.0320 0.052 Uiso 1 1 calc R . .
C36 C 0.08346(15) 0.6915(3) 0.02763(8) 0.0301(6) Uani 1 1 d . . .
H36A H 0.0933 0.7661 0.0182 0.045 Uiso 1 1 calc R . .
H36B H 0.0367 0.6772 0.0246 0.045 Uiso 1 1 calc R . .
H36C H 0.1071 0.6331 0.0156 0.045 Uiso 1 1 calc R . .
C1 C 0.17105(15) 1.0220(3) 0.17561(8) 0.0312(7) Uani 1 1 d . . .
C2 C 0.09032(16) 0.8431(3) 0.17607(8) 0.0310(7) Uani 1 1 d . . .
C3 C 0.21733(16) 0.8096(3) 0.17592(8) 0.0320(7) Uani 1 1 d . . .
N10 N 0.32995(19) 0.3929(3) 0.20902(8) 0.0552(9) Uani 1 1 d D . .
C45 C 0.3187(4) 0.3810(8) 0.14461(13) 0.109(3) Uani 1 1 d D . .
C40 C 0.3453(9) 0.2962(11) 0.2343(5) 0.123(5) Uani 0.50 1 d PD A 1
H40A H 0.3933 0.2955 0.2362 0.148 Uiso 0.50 1 calc PR A 1
H40B H 0.3321 0.3275 0.2564 0.148 Uiso 0.50 1 calc PR A 1
C41 C 0.3304(12) 0.1891(10) 0.2366(4) 0.152(9) Uani 0.50 1 d PD A 1
H41A H 0.3702 0.1441 0.2392 0.229 Uiso 0.50 1 calc PR A 1
H41B H 0.3052 0.1656 0.2158 0.229 Uiso 0.50 1 calc PR A 1
H41C H 0.3044 0.1773 0.2566 0.229 Uiso 0.50 1 calc PR A 1
C42 C 0.2844(7) 0.4314(15) 0.2358(5) 0.131(7) Uani 0.50 1 d PD A 1
H42A H 0.3124 0.4471 0.2557 0.157 Uiso 0.50 1 d PR A 1
H42B H 0.2632 0.3615 0.2408 0.157 Uiso 0.50 1 d PR A 1
C43 C 0.2350(5) 0.4991(11) 0.2382(2) 0.076(3) Uani 0.50 1 d PD A 1
H43A H 0.2173 0.4904 0.2608 0.114 Uiso 0.50 1 calc PR A 1
H43B H 0.2014 0.4803 0.2204 0.114 Uiso 0.50 1 calc PR A 1
H43C H 0.2491 0.5776 0.2352 0.114 Uiso 0.50 1 calc PR A 1
C44 C 0.3547(6) 0.4123(12) 0.1732(2) 0.090(4) Uani 0.50 1 d PD A 1
H44C H 0.3636 0.4943 0.1712 0.108 Uiso 0.50 1 calc PR A 1
H44D H 0.3971 0.3732 0.1726 0.108 Uiso 0.50 1 calc PR A 1
C40' C 0.3180(8) 0.2756(13) 0.2146(5) 0.123(5) Uani 0.50 1 d P A 2
H40C H 0.2960 0.2421 0.1938 0.148 Uiso 0.50 1 d PR A 2
H40D H 0.2891 0.2664 0.2338 0.148 Uiso 0.50 1 d PR A 2
C41' C 0.3878(6) 0.2092(8) 0.2237(4) 0.086(4) Uani 0.50 1 d P A 2
H41D H 0.3793 0.1375 0.2353 0.129 Uiso 0.50 1 calc PR A 2
H41E H 0.4158 0.2568 0.2388 0.129 Uiso 0.50 1 calc PR A 2
H41F H 0.4094 0.1942 0.2024 0.129 Uiso 0.50 1 calc PR A 2
C42' C 0.2683(6) 0.4659(10) 0.2065(3) 0.076(3) Uani 0.50 1 d P A 2
H42C H 0.2560 0.4817 0.1829 0.091 Uiso 0.50 1 d PR A 2
H42D H 0.2762 0.5365 0.2182 0.091 Uiso 0.50 1 d PR A 2
C43' C 0.2189(9) 0.4007(12) 0.2212(6) 0.155(9) Uani 0.50 1 d P A 2
H43D H 0.1964 0.4474 0.2376 0.232 Uiso 0.50 1 calc PR A 2
H43E H 0.2385 0.3351 0.2331 0.232 Uiso 0.50 1 calc PR A 2
H43F H 0.1876 0.3748 0.2031 0.232 Uiso 0.50 1 calc PR A 2
C46' C 0.3923(10) 0.460(2) 0.2085(4) 0.207(15) Uani 0.50 1 d PD A 2
H46A H 0.4199 0.4198 0.1925 0.248 Uiso 0.50 1 calc PR A 2
H46B H 0.3805 0.5332 0.1975 0.248 Uiso 0.50 1 calc PR A 2
C47' C 0.4327(6) 0.4864(15) 0.2372(3) 0.100(5) Uani 0.50 1 d PD A 2
H47D H 0.4685 0.5342 0.2302 0.150 Uiso 0.50 1 calc PR A 2
H47E H 0.4502 0.4165 0.2475 0.150 Uiso 0.50 1 calc PR A 2
H47F H 0.4078 0.5271 0.2539 0.150 Uiso 0.50 1 calc PR A 2
C46 C 0.3755(5) 0.4580(9) 0.2345(3) 0.080(3) Uani 0.50 1 d PD A 3
H46C H 0.4150 0.4155 0.2377 0.096 Uiso 0.50 1 d PR A 3
H46D H 0.3549 0.4595 0.2559 0.096 Uiso 0.50 1 d PR A 3
C47 C 0.3918(6) 0.5717(10) 0.2259(4) 0.083(3) Uani 0.50 1 d PD A 3
H47A H 0.4392 0.5791 0.2258 0.124 Uiso 0.50 1 calc PR A 3
H47B H 0.3752 0.6235 0.2430 0.124 Uiso 0.50 1 calc PR A 3
H47C H 0.3724 0.5904 0.2032 0.124 Uiso 0.50 1 calc PR A 3
C44' C 0.3132(10) 0.347(2) 0.1749(2) 0.27(2) Uani 0.50 1 d PD A 3
H44A H 0.2679 0.3655 0.1750 0.319 Uiso 0.50 1 d PR A 3
H44B H 0.3142 0.2657 0.1762 0.319 Uiso 0.50 1 d PR A 3
C1S C 0.3790(5) -0.1646(11) 0.2282(3) 0.101(5) Uani 0.50 1 d PD B 1
O1S O 0.3972(4) -0.2567(8) 0.2042(2) 0.091(3) Uani 0.50 1 d PD B 1
C2S C 0.5344(7) 0.0909(11) 0.2272(3) 0.114(6) Uani 0.50 1 d PD C 1
O2S O 0.4741(5) 0.1105(7) 0.2049(3) 0.103(3) Uani 0.50 1 d PD C 1
C3S C 0.4118(6) -0.2527(10) 0.2723(3) 0.117(6) Uani 0.50 1 d PD D 2
O3S O 0.3802(4) -0.1779(6) 0.2974(2) 0.0732(19) Uani 0.50 1 d PD D 2
O5S O 0.4988(7) -0.1182(8) 0.1840(3) 0.092(4) Uani 0.50 1 d P E 2
O4S O 0.4892(6) -0.0749(15) 0.1860(5) 0.192(10) Uani 0.50 1 d PD F 3
C4S C 0.4677(9) -0.1791(13) 0.2035(5) 0.179(11) Uani 0.50 1 d PD F 3

loop_
_atom_site_aniso_label
_atom_site_aniso_U_11
_atom_site_aniso_U_22
_atom_site_aniso_U_33
_atom_site_aniso_U_23
_atom_site_aniso_U_13
_atom_site_aniso_U_12
Fe1 0.0185(2) 0.0179(2) 0.0251(2) 0.00085(15) 0.00090(15) 0.00083(15)
B1 0.0155(14) 0.0152(14) 0.0273(15) -0.0012(11) 0.0021(11) 0.0012(11)
N7 0.0163(11) 0.0171(11) 0.0262(11) -0.0009(9) 0.0033(9) 0.0011(9)
N8 0.0143(10) 0.0158(11) 0.0257(11) 0.0013(9) 0.0016(8) 0.0008(8)
N9 0.0176(11) 0.0162(11) 0.0269(12) -0.0003(9) -0.0009(9) 0.0012(9)
N4 0.0167(11) 0.0153(11) 0.0286(12) -0.0015(9) 0.0038(9) 0.0004(9)
N5 0.0159(10) 0.0156(11) 0.0293(12) 0.0031(9) 0.0007(9) 0.0011(9)
N6 0.0156(10) 0.0152(11) 0.0275(12) -0.0001(9) 0.0010(9) 0.0007(8)
N1 0.0438(18) 0.0483(19) 0.0555(19) -0.0232(16) -0.0055(15) 0.0017(15)
N2 0.0494(19) 0.0482(19) 0.0498(18) 0.0084(15) 0.0214(15) 0.0001(15)
N3 0.0433(18) 0.0462(19) 0.0561(19) 0.0159(16) -0.0164(15) 0.0027(15)
C37 0.0140(12) 0.0170(13) 0.0363(15) -0.0039(11) 0.0041(11) -0.0009(10)
C38 0.0143(12) 0.0149(13) 0.0421(16) 0.0013(11) 0.0015(11) 0.0004(10)
C39 0.0145(12) 0.0149(12) 0.0351(15) 0.0043(11) 0.0000(11) -0.0022(10)
C4 0.0288(16) 0.0310(16) 0.0405(17) -0.0066(13) 0.0106(13) 0.0063(13)
C5 0.0194(14) 0.0161(13) 0.0525(19) 0.0034(13) 0.0033(13) 0.0039(11)
C6 0.0173(13) 0.0158(13) 0.0429(17) 0.0023(12) -0.0029(12) 0.0060(10)
C7 0.0251(15) 0.0200(14) 0.054(2) -0.0041(13) 0.0049(14) 0.0052(12)
C8 0.0231(16) 0.0311(18) 0.099(3) -0.001(2) 0.0200(19) 0.0054(14)
C9 0.0170(17) 0.044(2) 0.137(5) -0.013(3) -0.012(2) 0.0050(16)
C10 0.039(2) 0.063(3) 0.091(3) -0.026(3) -0.035(2) 0.009(2)
C11 0.0352(18) 0.051(2) 0.045(2) -0.0070(17) -0.0079(15) 0.0126(16)
C12 0.0270(15) 0.0297(16) 0.0372(17) 0.0116(13) 0.0001(13) 0.0041(12)
C13 0.0194(13) 0.0144(12) 0.0385(16) -0.0022(11) 0.0088(12) 0.0022(10)
C14 0.0148(13) 0.0138(12) 0.0459(17) -0.0011(12) 0.0032(12) 0.0013(10)
C15 0.0147(12) 0.0151(13) 0.0402(16) 0.0004(11) -0.0019(11) 0.0000(10)
C16 0.0273(16) 0.0429(19) 0.0417(18) -0.0093(15) 0.0164(14) -0.0062(14)
C17 0.0144(13) 0.0212(15) 0.060(2) -0.0005(14) 0.0058(13) 0.0014(11)
C18 0.0126(12) 0.0232(15) 0.0473(18) 0.0021(13) 0.0087(12) 0.0008(11)
C19 0.0311(17) 0.0402(19) 0.0388(17) 0.0031(15) 0.0065(14) -0.0047(14)
C20 0.040(2) 0.044(2) 0.057(2) 0.0233(18) 0.0101(17) -0.0021(17)
C21 0.0315(18) 0.0260(17) 0.089(3) 0.0109(18) 0.0117(19) -0.0088(14)
C22 0.0225(16) 0.0340(18) 0.074(3) -0.0070(18) -0.0015(16) -0.0065(14)
C23 0.0182(14) 0.0298(16) 0.0487(19) 0.0042(14) -0.0016(13) 0.0004(12)
C24 0.0229(15) 0.0340(17) 0.0433(18) -0.0031(14) -0.0073(13) -0.0025(13)
C25 0.0137(12) 0.0160(13) 0.0406(16) 0.0027(11) 0.0032(11) 0.0028(10)
C26 0.0135(12) 0.0172(13) 0.0441(17) -0.0014(12) 0.0037(11) 0.0008(10)
C27 0.0127(12) 0.0177(13) 0.0365(15) -0.0044(11) 0.0024(11) 0.0021(10)
C28 0.0337(17) 0.0216(15) 0.0454(18) 0.0112(13) 0.0014(14) -0.0001(12)
C29 0.0196(14) 0.0144(13) 0.0545(19) -0.0009(13) 0.0045(13) -0.0017(11)
C30 0.0200(14) 0.0128(13) 0.0537(19) -0.0038(12) 0.0048(13) -0.0046(11)
C31 0.0263(15) 0.0185(14) 0.062(2) 0.0021(14) 0.0029(15) -0.0031(12)
C32 0.0325(18) 0.0174(16) 0.100(3) 0.0059(18) -0.003(2) -0.0009(14)
C33 0.0334(19) 0.0174(16) 0.125(4) -0.009(2) 0.017(2) 0.0045(14)
C34 0.052(2) 0.0295(19) 0.100(3) -0.019(2) 0.040(2) -0.0003(17)
C35 0.044(2) 0.0241(16) 0.062(2) -0.0044(15) 0.0162(18) -0.0002(14)
C36 0.0307(16) 0.0219(14) 0.0374(16) -0.0073(12) -0.0016(13) -0.0007(12)
C1 0.0276(15) 0.0342(17) 0.0318(15) -0.0041(13) -0.0001(12) 0.0010(13)
C2 0.0328(16) 0.0287(16) 0.0318(15) 0.0031(13) 0.0056(13) 0.0007(13)
C3 0.0328(16) 0.0282(16) 0.0345(16) 0.0026(13) -0.0033(13) -0.0030(13)
N10 0.062(2) 0.066(2) 0.0369(17) 0.0008(16) -0.0014(15) -0.0003(18)
C45 0.109(5) 0.178(8) 0.038(3) 0.002(3) -0.001(3) -0.013(5)
C40 0.117(10) 0.075(6) 0.171(14) 0.059(8) -0.053(7) -0.020(6)
C41 0.30(3) 0.047(7) 0.102(11) -0.006(7) -0.066(15) -0.021(12)
C42 0.110(13) 0.116(13) 0.169(18) -0.066(13) 0.033(12) 0.007(11)
C43 0.081(7) 0.105(9) 0.042(4) 0.015(5) 0.015(4) 0.056(7)
C44 0.092(9) 0.097(9) 0.079(8) 0.011(7) -0.007(7) -0.032(7)
C40' 0.117(10) 0.075(6) 0.171(14) 0.059(8) -0.053(7) -0.020(6)
C41' 0.114(10) 0.029(5) 0.120(10) -0.019(5) 0.062(8) -0.019(5)
C42' 0.083(8) 0.060(6) 0.086(8) -0.015(6) 0.031(6) 0.007(6)
C43' 0.133(14) 0.066(9) 0.25(2) 0.034(11) -0.112(16) -0.021(9)
C46' 0.26(3) 0.29(3) 0.071(10) -0.007(14) -0.043(13) -0.17(3)
C47' 0.060(7) 0.174(15) 0.065(6) 0.010(8) 0.010(5) -0.056(9)
C46 0.064(6) 0.077(7) 0.092(8) -0.021(6) -0.047(6) 0.009(5)
C47 0.056(6) 0.088(8) 0.104(9) 0.013(7) 0.003(6) -0.019(6)
C44' 0.20(2) 0.55(5) 0.041(6) 0.011(14) 0.007(9) -0.28(3)
C1S 0.059(6) 0.186(16) 0.056(6) 0.033(8) -0.010(5) -0.044(8)
O1S 0.060(4) 0.105(6) 0.105(6) 0.030(5) -0.025(4) -0.004(4)
C2S 0.198(19) 0.068(8) 0.082(9) 0.014(7) 0.054(11) -0.012(10)
O2S 0.131(8) 0.080(6) 0.102(7) 0.008(5) 0.057(6) -0.022(5)
C3S 0.121(11) 0.156(14) 0.071(7) 0.040(9) -0.023(8) -0.082(11)
O3S 0.080(5) 0.059(4) 0.081(5) 0.021(4) 0.011(4) 0.000(4)
O5S 0.144(11) 0.051(5) 0.085(6) -0.019(5) 0.052(7) 0.014(5)
O4S 0.073(7) 0.197(16) 0.30(2) 0.202(16) -0.062(10) -0.038(9)
C4S 0.100(13) 0.19(2) 0.24(3) -0.09(2) -0.082(16) 0.032(14)

loop_
_atom_type_symbol
_atom_type_description
_atom_type_scat_dispersion_real
_atom_type_scat_dispersion_imag
_atom_type_scat_source
C C 0.0033 0.0016 'International Tables Vol C Tables 4.2.6.8 and 6.1.1.4'
H H 0.0000 0.0000 'International Tables Vol C Tables 4.2.6.8 and 6.1.1.4'
N N 0.0061 0.0033 'International Tables Vol C Tables 4.2.6.8 and 6.1.1.4'
O O 0.0106 0.0060 'International Tables Vol C Tables 4.2.6.8 and 6.1.1.4'
B B 0.0013 0.0007 'International Tables Vol C Tables 4.2.6.8 and 6.1.1.4'
Fe Fe 0.3463 0.8444 'International Tables Vol C Tables 4.2.6.8 and 6.1.1.4'

loop_
_geom_angle_atom_site_label_1
_geom_angle_atom_site_label_2
_geom_angle_atom_site_label_3
_geom_angle
C3 Fe1 C2 87.21(14)
C3 Fe1 C1 88.58(14)
C2 Fe1 C1 88.87(14)
C3 Fe1 N9 90.32(12)
C2 Fe1 N9 177.49(12)
C1 Fe1 N9 91.51(12)
C3 Fe1 N7 177.68(12)
C2 Fe1 N7 92.89(12)
C1 Fe1 N7 89.10(12)
N9 Fe1 N7 89.60(9)
C3 Fe1 N5 93.20(12)
C2 Fe1 N5 90.51(12)
C1 Fe1 N5 178.09(12)
N9 Fe1 N5 89.19(9)
N7 Fe1 N5 89.12(9)
N6 B1 N8 107.8(2)
N6 B1 N4 107.8(2)
N8 B1 N4 107.8(2)
N6 B1 H1 112.1
N8 B1 H1 111.5
N4 B1 H1 109.6
C37 N7 N8 106.5(2)
C37 N7 Fe1 135.2(2)
N8 N7 Fe1 117.11(16)
C39 N8 N7 110.0(2)
C39 N8 B1 131.6(2)
N7 N8 B1 118.2(2)
C15 N9 N4 106.7(2)
C15 N9 Fe1 135.2(2)
N4 N9 Fe1 116.90(16)
C13 N4 N9 109.8(2)
C13 N4 B1 131.5(2)
N9 N4 B1 118.6(2)
C25 N5 N6 106.3(2)
C25 N5 Fe1 135.6(2)
N6 N5 Fe1 116.85(16)
C27 N6 N5 110.0(2)
C27 N6 B1 131.5(2)
N5 N6 B1 118.4(2)
N7 C37 C38 109.7(2)
N7 C37 C4 123.8(3)
C38 C37 C4 126.5(3)
C39 C38 C37 105.9(2)
C39 C38 C5 128.2(3)
C37 C38 C5 125.8(3)
N8 C39 C38 108.0(2)
N8 C39 C12 121.8(3)
C38 C39 C12 130.2(3)
C37 C4 H4A 109.5
C37 C4 H4B 109.5
H4A C4 H4B 109.5
C37 C4 H4C 109.5
H4A C4 H4C 109.5
H4B C4 H4C 109.5
C38 C5 C6 114.1(2)
C38 C5 H5A 108.7
C6 C5 H5A 108.7
C38 C5 H5B 108.7
C6 C5 H5B 108.7
H5A C5 H5B 107.6
C11 C6 C7 118.4(3)
C11 C6 C5 120.6(3)
C7 C6 C5 121.1(3)
C6 C7 C8 120.7(3)
C6 C7 H7A 119.7
C8 C7 H7A 119.7
C9 C8 C7 120.2(4)
C9 C8 H8A 119.9
C7 C8 H8A 119.9
C10 C9 C8 119.7(4)
C10 C9 H9A 120.1
C8 C9 H9A 120.1
C9 C10 C11 120.7(4)
C9 C10 H10A 119.6
C11 C10 H10A 119.6
C6 C11 C10 120.3(4)
C6 C11 H11A 119.9
C10 C11 H11A 119.9
C39 C12 H12A 109.5
C39 C12 H12B 109.5
H12A C12 H12B 109.5
C39 C12 H12C 109.5
H12A C12 H12C 109.5
H12B C12 H12C 109.5
N4 C13 C14 108.0(3)
N4 C13 C16 122.1(3)
C14 C13 C16 129.9(3)
C13 C14 C15 105.7(2)
C13 C14 C17 128.0(3)
C15 C14 C17 126.2(3)
N9 C15 C14 109.7(3)
N9 C15 C24 124.2(3)
C14 C15 C24 126.0(3)
C13 C16 H16A 109.5
C13 C16 H16B 109.5
H16A C16 H16B 109.5
C13 C16 H16C 109.5
H16A C16 H16C 109.5
H16B C16 H16C 109.5
C14 C17 C18 114.1(2)
C14 C17 H17A 108.7
C18 C17 H17A 108.7
C14 C17 H17B 108.7
C18 C17 H17B 108.7
H17A C17 H17B 107.6
C19 C18 C23 118.3(3)
C19 C18 C17 121.3(3)
C23 C18 C17 120.4(3)
C18 C19 C20 120.7(3)
C18 C19 H19A 119.7
C20 C19 H19A 119.7
C21 C20 C19 120.4(4)
C21 C20 H20A 119.8
C19 C20 H20A 119.8
C22 C21 C20 119.8(3)
C22 C21 H21A 120.1
C20 C21 H21A 120.1
C21 C22 C23 120.1(3)
C21 C22 H22A 120.0
C23 C22 H22A 120.0
C18 C23 C22 120.9(3)
C18 C23 H23A 119.6
C22 C23 H23A 119.6
C15 C24 H24A 109.5
C15 C24 H24B 109.5
H24A C24 H24B 109.5
C15 C24 H24C 109.5
H24A C24 H24C 109.5
H24B C24 H24C 109.5
N5 C25 C26 109.8(3)
N5 C25 C28 123.7(3)
C26 C25 C28 126.5(3)
C27 C26 C25 105.9(2)
C27 C26 C29 128.1(3)
C25 C26 C29 126.0(3)
N6 C27 C26 108.0(3)
N6 C27 C36 121.4(3)
C26 C27 C36 130.5(3)
C25 C28 H28A 109.5
C25 C28 H28B 109.5
H28A C28 H28B 109.5
C25 C28 H28C 109.5
H28A C28 H28C 109.5
H28B C28 H28C 109.5
C26 C29 C30 114.2(2)
C26 C29 H29A 108.7
C30 C29 H29A 108.7
C26 C29 H29B 108.7
C30 C29 H29B 108.7
H29A C29 H29B 107.6
C31 C30 C35 119.0(3)
C31 C30 C29 120.8(3)
C35 C30 C29 120.2(3)
C30 C31 C32 120.4(4)
C30 C31 H31A 119.8
C32 C31 H31A 119.8
C33 C32 C31 120.1(4)
C33 C32 H32A 120.0
C31 C32 H32A 120.0
C32 C33 C34 120.1(3)
C32 C33 H33A 119.9
C34 C33 H33A 119.9
C33 C34 C35 120.3(4)
C33 C34 H34A 119.8
C35 C34 H34A 119.8
C30 C35 C34 120.1(4)
C30 C35 H35A 120.0
C34 C35 H35A 120.0
C27 C36 H36A 109.5
C27 C36 H36B 109.5
H36A C36 H36B 109.5
C27 C36 H36C 109.5
H36A C36 H36C 109.5
H36B C36 H36C 109.5
N1 C1 Fe1 177.1(3)
N2 C2 Fe1 178.5(3)
N3 C3 Fe1 178.4(3)
C40' N10 C44' 75.1(12)
C40' N10 C46' 131.8(15)
C44' N10 C46' 110.0(9)
C40' N10 C42 93.8(12)
C44' N10 C42 128.1(12)
C46' N10 C42 114.4(12)
C40' N10 C44 110.7(11)
C44' N10 C44 45.5(6)
C46' N10 C44 65.3(7)
C42 N10 C44 146.8(10)
C40' N10 C40 37.7(8)
C44' N10 C40 109.8(13)
C46' N10 C40 104.7(12)
C42 N10 C40 83.9(12)
C44 N10 C40 129.2(11)
C40' N10 C46 119.6(8)
C44' N10 C46 151.7(8)
C46' N10 C46 41.9(8)
C42 N10 C46 77.5(9)
C44 N10 C46 107.0(7)
C40 N10 C46 81.9(7)
C40' N10 C42' 113.9(9)
C44' N10 C42' 89.8(13)
C46' N10 C42' 114.0(14)
C42 N10 C42' 48.1(8)
C44 N10 C42' 100.0(8)
C40 N10 C42' 127.0(10)
C46 N10 C42' 103.6(7)
C44' C45 C44 52.4(8)
C41 C40 N10 136.6(14)
C41 C40 C42 127.6(18)
N10 C40 C42 47.6(7)
C41 C40 H40A 103.0
N10 C40 H40A 103.0
C42 C40 H40A 128.4
C41 C40 H40B 103.0
N10 C40 H40B 103.0
C42 C40 H40B 58.8
H40A C40 H40B 105.1
C41 C40 H40D 59.4
N10 C40 H40D 92.5
C42 C40 H40D 68.7
H40A C40 H40D 162.3
H40B C40 H40D 79.2
C40 C41 H41A 109.5
C40 C41 H41B 109.5
H41A C41 H41B 109.5
C40 C41 H41C 109.5
H41A C41 H41C 109.5
H41B C41 H41C 109.5
C40 C41 H40D 56.5
H41A C41 H40D 165.9
H41B C41 H40D 78.9
H41C C41 H40D 76.9
C43 C42 N10 138.8(17)
C43 C42 C40 166.0(15)
N10 C42 C40 48.5(6)
C43 C42 H42A 105.0
N10 C42 H42A 104.5
C40 C42 H42A 80.3
C43 C42 H42B 98.3
N10 C42 H42B 101.0
C40 C42 H42B 67.7
H42A C42 H42B 105.2
C43 C42 H42D 55.1
N10 C42 H42D 89.5
C40 C42 H42D 136.7
H42A C42 H42D 105.8
H42B C42 H42D 143.5
C42 C43 H43A 109.5
C42 C43 H43B 109.5
H43A C43 H43B 109.5
C42 C43 H43C 109.5
H43A C43 H43C 109.5
H43B C43 H43C 109.5
C42 C43 H42D 67.3
H43A C43 H42D 152.9
H43B C43 H42D 96.5
H43C C43 H42D 52.0
C45 C44 N10 121.0(8)
C45 C44 H44C 107.1
N10 C44 H44C 107.1
C45 C44 H44D 107.1
N10 C44 H44D 107.1
H44C C44 H44D 106.8
N10 C40' C41' 109.6(11)
N10 C40' H40C 109.8
C41' C40' H40C 109.8
N10 C40' H40D 109.8
C41' C40' H40D 109.6
H40C C40' H40D 108.1
N10 C40' H44B 85.6
C41' C40' H44B 100.0
H40C C40' H44B 32.2
H40D C40' H44B 138.5
C40' C41' H41D 109.5
C40' C41' H41E 109.5
H41D C41' H41E 109.5
C40' C41' H41F 109.5
H41D C41' H41F 109.5
H41E C41' H41F 109.5
C43' C42' N10 106.2(10)
C43' C42' H42C 109.6
N10 C42' H42C 110.2
C43' C42' H42D 112.7
N10 C42' H42D 109.7
H42C C42' H42D 108.5
C42' C43' H42B 86.1
C42' C43' H43D 109.5
H42B C43' H43D 99.6
C42' C43' H43E 109.5
H42B C43' H43E 31.4
H43D C43' H43E 109.5
C42' C43' H43F 109.5
H42B C43' H43F 139.1
H43D C43' H43F 109.5
H43E C43' H43F 109.5
C47' C46' N10 125.3(12)
C47' C46' H46A 106.0
N10 C46' H46A 106.0
C47' C46' H46B 106.0
N10 C46' H46B 106.0
H46A C46' H46B 106.3
C47' C46' H46C 39.3
N10 C46' H46C 92.4
H46A C46' H46C 99.5
H46B C46' H46C 142.4
C46' C47' H47D 109.5
C46' C47' H47E 109.5
H47D C47' H47E 109.5
C46' C47' H47F 109.5
H47D C47' H47F 109.5
H47E C47' H47F 109.5
C46' C47' H46C 65.9
H47D C47' H46C 147.4
H47E C47' H46C 49.9
H47F C47' H46C 102.0
C47 C46 N10 117.7(9)
C47 C46 H42A 114.2
N10 C46 H42A 78.9
C47 C46 H46C 108.3
N10 C46 H46C 108.0
H42A C46 H46C 127.0
C47 C46 H46D 108.0
N10 C46 H46D 106.8
H42A C46 H46D 29.6
H46C C46 H46D 107.8
C46 C47 H47A 109.5
C46 C47 H47B 109.5
H47A C47 H47B 109.5
C46 C47 H47C 109.5
H47A C47 H47C 109.5
H47B C47 H47C 109.5
C45 C44' N10 134.9(15)
C45 C44' H40C 140.0
N10 C44' H40C 84.8
C45 C44' H44A 94.0
N10 C44' H44A 95.2
H40C C44' H44A 86.0
C45 C44' H44B 111.5
N10 C44' H44B 108.7
H40C C44' H44B 32.0
H44A C44' H44B 104.4

loop_
_geom_bond_atom_site_label_1
_geom_bond_atom_site_label_2
_geom_bond_distance
Fe1 C3 1.921(3)
Fe1 C2 1.921(3)
Fe1 C1 1.924(3)
Fe1 N9 1.998(2)
Fe1 N7 2.000(2)
Fe1 N5 2.002(2)
B1 N6 1.533(4)
B1 N8 1.534(4)
B1 N4 1.535(4)
B1 H1 1.0818
N7 C37 1.348(3)
N7 N8 1.367(3)
N8 C39 1.349(3)
N9 C15 1.345(3)
N9 N4 1.367(3)
N4 C13 1.349(3)
N5 C25 1.350(4)
N5 N6 1.371(3)
N6 C27 1.348(4)
N1 C1 1.144(4)
N2 C2 1.150(4)
N3 C3 1.146(4)
C37 C38 1.392(4)
C37 C4 1.489(4)
C38 C39 1.379(4)
C38 C5 1.507(4)
C39 C12 1.495(4)
C4 H4A 0.9800
C4 H4B 0.9800
C4 H4C 0.9800
C5 C6 1.513(4)
C5 H5A 0.9900
C5 H5B 0.9900
C6 C11 1.383(5)
C6 C7 1.383(4)
C7 C8 1.383(5)
C7 H7A 0.9500
C8 C9 1.370(7)
C8 H8A 0.9500
C9 C10 1.358(7)
C9 H9A 0.9500
C10 C11 1.386(6)
C10 H10A 0.9500
C11 H11A 0.9500
C12 H12A 0.9800
C12 H12B 0.9800
C12 H12C 0.9800
C13 C14 1.380(4)
C13 C16 1.491(4)
C14 C15 1.393(4)
C14 C17 1.509(4)
C15 C24 1.486(4)
C16 H16A 0.9800
C16 H16B 0.9800
C16 H16C 0.9800
C17 C18 1.510(4)
C17 H17A 0.9900
C17 H17B 0.9900
C18 C19 1.380(5)
C18 C23 1.383(5)
C19 C20 1.385(5)
C19 H19A 0.9500
C20 C21 1.374(6)
C20 H20A 0.9500
C21 C22 1.362(6)
C21 H21A 0.9500
C22 C23 1.391(5)
C22 H22A 0.9500
C23 H23A 0.9500
C24 H24A 0.9800
C24 H24B 0.9800
C24 H24C 0.9800
C25 C26 1.392(4)
C25 C28 1.487(4)
C26 C27 1.381(4)
C26 C29 1.505(4)
C27 C36 1.495(4)
C28 H28A 0.9800
C28 H28B 0.9800
C28 H28C 0.9800
C29 C30 1.518(4)
C29 H29A 0.9900
C29 H29B 0.9900
C30 C31 1.385(5)
C30 C35 1.385(5)
C31 C32 1.391(5)
C31 H31A 0.9500
C32 C33 1.368(7)
C32 H32A 0.9500
C33 C34 1.370(7)
C33 H33A 0.9500
C34 C35 1.393(5)
C34 H34A 0.9500
C35 H35A 0.9500
C36 H36A 0.9800
C36 H36B 0.9800
C36 H36C 0.9800
N10 C40' 1.427(14)
N10 C44' 1.463(12)
N10 C46' 1.511(13)
N10 C42 1.512(12)
N10 C44 1.531(10)
N10 C40 1.532(10)
N10 C46 1.535(9)
N10 C42' 1.535(12)
C45 C44' 1.260(11)
C45 C44 1.358(10)
C40 C41 1.307(13)
C40 C42 2.03(2)
C40 H40A 0.9900
C40 H40B 0.9900
C40 H40D 1.2108
C41 H41A 0.9800
C41 H41B 0.9800
C41 H41C 0.9800
C41 H40D 1.2493
C42 C43 1.305(12)
C42 H42A 0.9600
C42 H42B 0.9602
C42 H42D 1.4250
C43 H43A 0.9800
C43 H43B 0.9800
C43 H43C 0.9800
C43 H42D 1.2667
C44 H44C 0.9900
C44 H44D 0.9900
C40' C41' 1.66(2)
C40' H40C 0.9900
C40' H40D 0.9900
C40' H44B 1.5028
C41' H41D 0.9800
C41' H41E 0.9800
C41' H41F 0.9800
C42' C43' 1.42(2)
C42' H42C 0.9600
C42' H42D 0.9600
C43' H42B 1.2472
C43' H43D 0.9800
C43' H43E 0.9800
C43' H43F 0.9800
C46' C47' 1.393(12)
C46' H46A 0.9900
C46' H46B 0.9900
C46' H46C 1.3189
C47' H47D 0.9800
C47' H47E 0.9800
C47' H47F 0.9800
C47' H46C 0.9152
C46 C47 1.428(12)
C46 H42A 1.5865
C46 H46C 0.9601
C46 H46D 0.9600
C47 H47A 0.9800
C47 H47B 0.9800
C47 H47C 0.9800
C44' H40C 1.4937
C44' H44A 0.9599
C44' H44B 0.9601
C1S O1S 1.498(5)
C2S O2S 1.496(5)
C3S O3S 1.495(5)
O4S C4S 1.487(5)

loop_
_geom_torsion_atom_site_label_1
_geom_torsion_atom_site_label_2
_geom_torsion_atom_site_label_3
_geom_torsion_atom_site_label_4
_geom_torsion
C3 Fe1 N7 C37 -42(3)
C2 Fe1 N7 C37 50.6(3)
C1 Fe1 N7 C37 -38.2(3)
N9 Fe1 N7 C37 -129.7(3)
N5 Fe1 N7 C37 141.1(3)
C3 Fe1 N7 N8 124(3)
C2 Fe1 N7 N8 -143.6(2)
C1 Fe1 N7 N8 127.6(2)
N9 Fe1 N7 N8 36.04(18)
N5 Fe1 N7 N8 -53.16(18)
C37 N7 N8 C39 1.1(3)
Fe1 N7 N8 C39 -168.50(17)
C37 N7 N8 B1 -174.9(2)
Fe1 N7 N8 B1 15.5(3)
N6 B1 N8 C39 -126.3(3)
N4 B1 N8 C39 117.6(3)
N6 B1 N8 N7 48.6(3)
N4 B1 N8 N7 -67.5(3)
C3 Fe1 N9 C15 -35.2(3)
C2 Fe1 N9 C15 -45(3)
C1 Fe1 N9 C15 53.4(3)
N7 Fe1 N9 C15 142.5(3)
N5 Fe1 N9 C15 -128.4(3)
C3 Fe1 N9 N4 130.2(2)
C2 Fe1 N9 N4 120(3)
C1 Fe1 N9 N4 -141.2(2)
N7 Fe1 N9 N4 -52.10(18)
N5 Fe1 N9 N4 37.02(18)
C15 N9 N4 C13 1.0(3)
Fe1 N9 N4 C13 -168.35(17)
C15 N9 N4 B1 -176.1(2)
Fe1 N9 N4 B1 14.6(3)
N6 B1 N4 C13 116.5(3)
N8 B1 N4 C13 -127.4(3)
N6 B1 N4 N9 -67.2(3)
N8 B1 N4 N9 49.0(3)
C3 Fe1 N5 C25 51.2(3)
C2 Fe1 N5 C25 -36.0(3)
C1 Fe1 N5 C25 -107(4)
N9 Fe1 N5 C25 141.5(3)
N7 Fe1 N5 C25 -128.9(3)
C3 Fe1 N5 N6 -143.32(19)
C2 Fe1 N5 N6 129.44(19)
C1 Fe1 N5 N6 58(4)
N9 Fe1 N5 N6 -53.04(18)
N7 Fe1 N5 N6 36.57(18)
C25 N5 N6 C27 1.9(3)
Fe1 N5 N6 C27 -167.51(17)
C25 N5 N6 B1 -175.4(2)
Fe1 N5 N6 B1 15.2(3)
N8 B1 N6 C27 115.8(3)
N4 B1 N6 C27 -128.1(3)
N8 B1 N6 N5 -67.6(3)
N4 B1 N6 N5 48.6(3)
N8 N7 C37 C38 -0.7(3)
Fe1 N7 C37 C38 166.1(2)
N8 N7 C37 C4 178.9(3)
Fe1 N7 C37 C4 -14.3(4)
N7 C37 C38 C39 0.1(3)
C4 C37 C38 C39 -179.5(3)
N7 C37 C38 C5 -177.3(3)
C4 C37 C38 C5 3.1(5)
N7 N8 C39 C38 -1.0(3)
B1 N8 C39 C38 174.3(3)
N7 N8 C39 C12 176.9(2)
B1 N8 C39 C12 -7.8(4)
C37 C38 C39 N8 0.6(3)
C5 C38 C39 N8 177.9(3)
C37 C38 C39 C12 -177.2(3)
C5 C38 C39 C12 0.1(5)
C39 C38 C5 C6 99.5(4)
C37 C38 C5 C6 -83.7(4)
C38 C5 C6 C11 -67.7(4)
C38 C5 C6 C7 111.6(3)
C11 C6 C7 C8 -1.2(5)
C5 C6 C7 C8 179.5(3)
C6 C7 C8 C9 1.2(6)
C7 C8 C9 C10 -0.1(7)
C8 C9 C10 C11 -1.1(7)
C7 C6 C11 C10 0.0(5)
C5 C6 C11 C10 179.3(4)
C9 C10 C11 C6 1.2(7)
N9 N4 C13 C14 -0.6(3)
B1 N4 C13 C14 176.0(3)
N9 N4 C13 C16 178.9(3)
B1 N4 C13 C16 -4.5(5)
N4 C13 C14 C15 0.0(3)
C16 C13 C14 C15 -179.5(3)
N4 C13 C14 C17 177.7(3)
C16 C13 C14 C17 -1.8(5)
N4 N9 C15 C14 -1.0(3)
Fe1 N9 C15 C14 165.5(2)
N4 N9 C15 C24 179.4(3)
Fe1 N9 C15 C24 -14.1(4)
C13 C14 C15 N9 0.6(3)
C17 C14 C15 N9 -177.1(3)
C13 C14 C15 C24 -179.8(3)
C17 C14 C15 C24 2.5(5)
C13 C14 C17 C18 98.8(4)
C15 C14 C17 C18 -84.0(4)
C14 C17 C18 C19 -69.7(4)
C14 C17 C18 C23 110.1(3)
C23 C18 C19 C20 -0.4(5)
C17 C18 C19 C20 179.4(3)
C18 C19 C20 C21 0.7(5)
C19 C20 C21 C22 -0.1(6)
C20 C21 C22 C23 -0.7(6)
C19 C18 C23 C22 -0.4(5)
C17 C18 C23 C22 179.8(3)
C21 C22 C23 C18 0.9(5)
N6 N5 C25 C26 -1.5(3)
Fe1 N5 C25 C26 165.0(2)
N6 N5 C25 C28 179.1(3)
Fe1 N5 C25 C28 -14.4(4)
N5 C25 C26 C27 0.6(3)
C28 C25 C26 C27 179.9(3)
N5 C25 C26 C29 -177.3(2)
C28 C25 C26 C29 2.0(5)
N5 N6 C27 C26 -1.6(3)
B1 N6 C27 C26 175.2(2)
N5 N6 C27 C36 175.4(2)
B1 N6 C27 C36 -7.8(4)
C25 C26 C27 N6 0.6(3)
C29 C26 C27 N6 178.5(3)
C25 C26 C27 C36 -176.0(3)
C29 C26 C27 C36 1.9(5)
C27 C26 C29 C30 98.9(4)
C25 C26 C29 C30 -83.7(4)
C26 C29 C30 C31 108.5(3)
C26 C29 C30 C35 -71.5(4)
C35 C30 C31 C32 -0.3(5)
C29 C30 C31 C32 179.7(3)
C30 C31 C32 C33 0.8(5)
C31 C32 C33 C34 -0.1(6)
C32 C33 C34 C35 -1.0(6)
C31 C30 C35 C34 -0.9(5)
C29 C30 C35 C34 179.1(3)
C33 C34 C35 C30 1.5(6)
C3 Fe1 C1 N1 166(7)
C2 Fe1 C1 N1 -107(7)
N9 Fe1 C1 N1 76(7)
N7 Fe1 C1 N1 -14(7)
N5 Fe1 C1 N1 -36(9)
C3 Fe1 C2 N2 -88(14)
C1 Fe1 C2 N2 -176(100)
N9 Fe1 C2 N2 -78(14)
N7 Fe1 C2 N2 95(14)
N5 Fe1 C2 N2 5(14)
C2 Fe1 C3 N3 -160(13)
C1 Fe1 C3 N3 -71(13)
N9 Fe1 C3 N3 20(13)
N7 Fe1 C3 N3 -68(15)
N5 Fe1 C3 N3 110(13)
C40' N10 C40 C41 -1(2)
C44' N10 C40 C41 -24(3)
C46' N10 C40 C41 -143(3)
C42 N10 C40 C41 104(3)
C44 N10 C40 C41 -73(3)
C46 N10 C40 C41 -178(3)
C42' N10 C40 C41 81(3)
C40' N10 C40 C42 -104(2)
C44' N10 C40 C42 -128.3(11)
C46' N10 C40 C42 113.6(13)
C44 N10 C40 C42 -176.4(11)
C46 N10 C40 C42 78.2(9)
C42' N10 C40 C42 -22.8(11)
C40' N10 C42 C43 -127(2)
C44' N10 C42 C43 -53(3)
C46' N10 C42 C43 94(2)
C44 N10 C42 C43 12(3)
C40 N10 C42 C43 -163(2)
C46 N10 C42 C43 114(2)
C42' N10 C42 C43 -7.5(18)
C40' N10 C42 C40 36.4(7)
C44' N10 C42 C40 110.4(15)
C46' N10 C42 C40 -103.4(13)
C44 N10 C42 C40 174.9(15)
C46 N10 C42 C40 -83.1(7)
C42' N10 C42 C40 155.4(12)
C41 C40 C42 C43 5(7)
N10 C40 C42 C43 127(6)
C41 C40 C42 N10 -123(2)
C44' C45 C44 N10 -19.1(19)
C40' N10 C44 C45 59.0(15)
C44' N10 C44 C45 18.3(18)
C46' N10 C44 C45 -173(2)
C42 N10 C44 C45 -76(2)
C40 N10 C44 C45 97.4(15)
C46 N10 C44 C45 -169.2(11)
C42' N10 C44 C45 -61.5(14)
C44' N10 C40' C41' 106.9(17)
C46' N10 C40' C41' 3(2)
C42 N10 C40' C41' -124.7(14)
C44 N10 C40' C41' 78.1(14)
C40 N10 C40' C41' -49.9(16)
C46 N10 C40' C41' -46.9(18)
C42' N10 C40' C41' -170.1(11)
C40' N10 C42' C43' 18.2(17)
C44' N10 C42' C43' 91.7(13)
C46' N10 C42' C43' -156.4(12)
C42 N10 C42' C43' -54.4(14)
C44 N10 C42' C43' 136.3(12)
C40 N10 C42' C43' -23.2(17)
C46 N10 C42' C43' -113.3(13)
C40' N10 C46' C47' -72(3)
C44' N10 C46' C47' -159(3)
C42 N10 C46' C47' 48(3)
C44 N10 C46' C47' -168(3)
C40 N10 C46' C47' -42(3)
C46 N10 C46' C47' 17.8(17)
C42' N10 C46' C47' 101(3)
C40' N10 C46 C47 173.2(14)
C44' N10 C46 C47 58(3)
C46' N10 C46 C47 52(2)
C42 N10 C46 C47 -99.5(13)
C44 N10 C46 C47 46.4(13)
C40 N10 C46 C47 175.1(14)
C42' N10 C46 C47 -58.7(13)
C44 C45 C44' N10 25(2)
C40' N10 C44' C45 -165(3)
C46' N10 C44' C45 -35(4)
C42 N10 C44' C45 112(2)
C44 N10 C44' C45 -24(2)
C40 N10 C44' C45 -150(3)
C46 N10 C44' C45 -39(5)
C42' N10 C44' C45 80(3)
